data_2201354
loop_
_publ_author_name
'Roy Choudhury, Angshuman'
'Mruthyunjayaswamy, B. H. M.'
'Ijare, Omkar B.'
'Jadegoud, Y'
'Guru Row, T. N.'

_publ_section_title
;
 2-Amino-5-propyl-1,3,4-thiadiazole
;
_journal_issue 11
_journal_name_full 'Acta Crystallographica Section E'
_journal_page_first o1237
_journal_page_last o1238
_journal_paper_doi 10.1107/S1600536802018147
_journal_volume 58
_journal_year 2002
_chemical_formula_iupac 'C5 H9 N3 S'
_chemical_formula_moiety 'C5 H9 N3 S'
_chemical_formula_sum 'C5 H9 N3 S'
_chemical_formula_weight 143.22
_chemical_melting_point .203E-202
_chemical_name_systematic
;
2-amino-5-propyl-1,3,4-thiadiazole
;
_space_group_IT_number 14
_symmetry_cell_setting monoclinic
_symmetry_space_group_name_Hall '-P 2ybc'
_symmetry_space_group_name_H-M 'P 1 21/c 1'
_atom_sites_solution_hydrogens geom
_atom_sites_solution_primary direct
_atom_sites_solution_secondary difmap
_cell_angle_alpha 90
_cell_angle_beta 100.020(10)
_cell_angle_gamma 90
_cell_formula_units_Z 4
_cell_length_a 10.181(4)
_cell_length_b 6.766(2)
_cell_length_c 11.114(4)
_cell_measurement_reflns_used 1701
_cell_measurement_temperature 293(2)
_cell_measurement_theta_max 24.18
_cell_measurement_theta_min 3.54
_cell_volume 753.9(5)
_computing_cell_refinement SMART
_computing_data_collection 'SMART (Bruker, 1998)'
_computing_data_reduction 'SAINT (Bruker, 1998)'
_computing_molecular_graphics 'ORTEP-3 for Windows (Farrugia, 1997) and CAMERON (Watkin et al., 1993)'
_computing_publication_material 'PLATON (Spek, 1990)'
_computing_structure_refinement SHELXTL
_computing_structure_solution 'SHELXTL (Bruker, 1998)'
_diffrn_ambient_temperature 293(2)
_diffrn_measured_fraction_theta_full 0.996
_diffrn_measured_fraction_theta_max 0.996
_diffrn_measurement_device_type 'Bruker SMART CCD area-detector'
_diffrn_measurement_method '\f and \w'
_diffrn_radiation_monochromator graphite
_diffrn_radiation_source 'fine-focus sealed tube'
_diffrn_radiation_type MoK\a
_diffrn_radiation_wavelength 0.71073
_diffrn_reflns_av_R_equivalents 0.0310
_diffrn_reflns_av_sigmaI/netI 0.0274
_diffrn_reflns_limit_h_max 12
_diffrn_reflns_limit_h_min -12
_diffrn_reflns_limit_k_max 8
_diffrn_reflns_limit_k_min -8
_diffrn_reflns_limit_l_max 13
_diffrn_reflns_limit_l_min -13
_diffrn_reflns_number 5894
_diffrn_reflns_reduction_process
;
 ?
;
_diffrn_reflns_theta_full 26.36
_diffrn_reflns_theta_max 26.36
_diffrn_reflns_theta_min 2.03
_diffrn_standards_number 0
_exptl_absorpt_coefficient_mu 0.347
_exptl_absorpt_correction_type none
_exptl_crystal_colour yellow
_exptl_crystal_density_diffrn 1.262
_exptl_crystal_density_method 'Not Measured'
_exptl_crystal_description prism
_exptl_crystal_F_000 304
_exptl_crystal_size_max 0.35
_exptl_crystal_size_mid 0.25
_exptl_crystal_size_min 0.20
_refine_diff_density_max 0.329
_refine_diff_density_min -0.174
_refine_ls_extinction_method none
_refine_ls_goodness_of_fit_ref 1.075
_refine_ls_hydrogen_treatment constr
_refine_ls_matrix_type full
_refine_ls_number_parameters 91
_refine_ls_number_reflns 1534
_refine_ls_number_restraints 0
_refine_ls_restrained_S_all 1.075
_refine_ls_R_factor_all 0.0872
_refine_ls_R_factor_gt 0.0659
_refine_ls_shift/su_max 0.048
_refine_ls_shift/su_mean 0.009
_refine_ls_structure_factor_coef Fsqd
_refine_ls_weighting_details 'calc w = 1/[\s^2^(Fo^2^)+(0.1025P)^2^+0.1974P] where P = (Fo^2^+2Fc^2^)/3'
_refine_ls_weighting_scheme calc
_refine_ls_wR_factor_gt 0.1745
_refine_ls_wR_factor_ref 0.1913
_reflns_number_gt 1108
_reflns_number_total 1534
_reflns_threshold_expression I>2\s(I)
_cod_data_source_file cf6211.cif
_cod_data_source_block I
_cod_original_sg_symbol_H-M 'P 21/c'
_cod_database_code 2201354
_cod_database_fobs_code 2201354

loop_
_symmetry_equiv_pos_as_xyz
x,y,z
-x,1/2+y,1/2-z
-x,-y,-z
x,1/2-y,1/2+z

loop_
_atom_site_label
_atom_site_fract_x
_atom_site_fract_y
_atom_site_fract_z
_atom_site_U_iso_or_equiv
_atom_site_adp_type
_atom_site_calc_flag
_atom_site_refinement_flags
_atom_site_occupancy
_atom_site_disorder_assembly
_atom_site_disorder_group
_atom_site_type_symbol
S1 0.20369(10) 1.07773(14) 0.39826(7) 0.0861(4) Uani d . 1 . . S
N1 0.0932(3) 1.2818(4) 0.5448(2) 0.0783(8) Uani d . 1 . . N
N3 0.0791(4) 1.4291(5) 0.3551(3) 0.1100(13) Uani d . 1 . . N
N2 0.1437(3) 1.1161(4) 0.6085(2) 0.0792(8) Uani d . 1 . . N
C1 0.1172(3) 1.2844(5) 0.4335(3) 0.0741(9) Uani d . 1 . . C
C2 0.2014(4) 0.9968(5) 0.5457(3) 0.0809(9) Uani d . 1 . . C
C3 0.2598(5) 0.8030(7) 0.5969(4) 0.1087(13) Uani d . 1 . . C
H3D 0.2594 0.8013 0.6841 0.130 Uiso calc R 1 . . H
H4E 0.2024 0.6967 0.5605 0.130 Uiso calc R 1 . . H
C4 0.3926(6) 0.7642(9) 0.5775(6) 0.1378(18) Uani d . 1 . . C
H5A 0.4492 0.8760 0.6058 0.165 Uiso calc R 1 . . H
H6B 0.3923 0.7479 0.4907 0.165 Uiso calc R 1 . . H
C5 0.4494(8) 0.5767(8) 0.6458(7) 0.180(3) Uani d . 1 . . C
H7A 0.4323 0.5804 0.7280 0.269 Uiso calc R 1 . . H
H8B 0.5438 0.5704 0.6472 0.269 Uiso calc R 1 . . H
H9C 0.4074 0.4622 0.6048 0.269 Uiso calc R 1 . . H
H1 0.0294 1.5308 0.3801 0.080(9) Uiso d R 1 . . H
H2 0.0926 1.4222 0.2928 0.123(16) Uiso d R 1 . . H

loop_
_atom_site_aniso_label
_atom_site_aniso_U_11
_atom_site_aniso_U_22
_atom_site_aniso_U_33
_atom_site_aniso_U_12
_atom_site_aniso_U_13
_atom_site_aniso_U_23
S1 0.1090(8) 0.0990(7) 0.0566(5) 0.0203(5) 0.0320(5) -0.0092(4)
N1 0.117(2) 0.0772(16) 0.0477(13) 0.0177(15) 0.0341(13) 0.0028(11)
N3 0.171(3) 0.119(3) 0.0523(16) 0.056(2) 0.0531(19) 0.0186(15)
N2 0.108(2) 0.0813(18) 0.0535(14) 0.0113(15) 0.0284(14) 0.0040(12)
C1 0.098(2) 0.085(2) 0.0443(14) 0.0099(17) 0.0257(14) -0.0028(14)
C2 0.097(2) 0.083(2) 0.0645(19) 0.0079(19) 0.0195(17) 0.0029(17)
C3 0.130(4) 0.100(3) 0.103(3) 0.019(3) 0.041(3) 0.009(2)
C4 0.156(5) 0.135(4) 0.128(4) 0.034(4) 0.039(3) 0.022(3)
C5 0.199(7) 0.167(6) 0.176(7) 0.089(5) 0.044(5) 0.063(5)

loop_
_atom_type_symbol
_atom_type_description
_atom_type_scat_dispersion_real
_atom_type_scat_dispersion_imag
_atom_type_scat_source
S S 0.1246 0.1234 'International Tables Vol C Tables 4.2.6.8 and 6.1.1.4'
N N 0.0061 0.0033 'International Tables Vol C Tables 4.2.6.8 and 6.1.1.4'
H H 0.0000 0.0000 'International Tables Vol C Tables 4.2.6.8 and 6.1.1.4'
C C 0.0033 0.0016 'International Tables Vol C Tables 4.2.6.8 and 6.1.1.4'

loop_
_geom_angle_atom_site_label_1
_geom_angle_atom_site_label_2
_geom_angle_atom_site_label_3
_geom_angle
C2 S1 C1 87.17(16)
C1 N1 N2 112.6(2)
C1 N3 H1 117.8
C1 N3 H2 119.7
H1 N3 H2 122.4
C2 N2 N1 113.6(3)
N1 C1 N3 123.6(3)
N1 C1 S1 113.0(2)
N3 C1 S1 123.4(2)
N2 C2 C3 122.1(3)
N2 C2 S1 113.6(3)
C3 C2 S1 124.2(3)
C4 C3 C2 115.0(4)
C4 C3 H3D 108.5
C2 C3 H3D 108.5
C4 C3 H4E 108.5
C2 C3 H4E 108.5
H3D C3 H4E 107.5
C3 C4 C5 111.2(5)
C3 C4 H5A 109.4
C5 C4 H5A 109.4
C3 C4 H6B 109.4
C5 C4 H6B 109.4
H5A C4 H6B 108.0
C4 C5 H7A 109.5
C4 C5 H8B 109.5
H7A C5 H8B 109.5
C4 C5 H9C 109.5
H7A C5 H9C 109.5
H8B C5 H9C 109.5

loop_
_geom_bond_atom_site_label_1
_geom_bond_atom_site_label_2
_geom_bond_site_symmetry_2
_geom_bond_distance
_geom_bond_publ_flag
S1 C2 . 1.731(4) ?
S1 C1 . 1.733(3) ?
N1 C1 . 1.302(4) ?
N1 N2 . 1.377(4) ?
N3 C1 . 1.323(4) ?
N3 H1 . 0.925 ?
N3 H2 . 0.730 ?
N2 C2 . 1.275(4) ?
C2 C3 . 1.510(6) ?
C3 C4 . 1.430(7) ?
C3 H3D . 0.970 ?
C3 H4E . 0.970 ?
C4 C5 . 1.539(7) ?
C4 H5A . 0.970 ?
C4 H6B . 0.970 ?
C5 H7A . 0.960 ?
C5 H8B . 0.960 ?
C5 H9C . 0.960 ?

loop_
_geom_hbond_atom_site_label_D
_geom_hbond_atom_site_label_H
_geom_hbond_atom_site_label_A
_geom_hbond_site_symmetry_A
_geom_hbond_distance_DH
_geom_hbond_distance_HA
_geom_hbond_distance_DA
_geom_hbond_angle_DHA
_geom_hbond_publ_flag
N3 H1 N1 3_586 0.92 2.06 2.970(5) 170 yes
N3 H2 N2 4_574 0.73 2.21 2.944(4) 176 yes

loop_
_cod_related_entry_id
_cod_related_entry_database
_cod_related_entry_code
1 ChemSpider 500273
